data_7227665
loop_
_publ_author_name
'Yang, Junwei'
'Huang, Wei'
'Lin, Tingting'
'Pan, Xiaoyong'
'Zhu, Haoyun'
'Huang, Yuli'
'Wang, Weizhi'

_publ_section_title
;
 Intramolecular oxidative cyclodehydrogenation route for the synthesis of
 strap-like conjugated polymers
;
_journal_issue 18
_journal_name_full 'RSC Adv.'
_journal_page_first 10763
_journal_paper_doi 10.1039/C6RA25214A
_journal_volume 7
_journal_year 2017
_chemical_formula_sum 'C22 H26'
_chemical_formula_weight 290.43
_chemical_name_systematic
; 
 ? 
;
_space_group_IT_number 14
_symmetry_cell_setting monoclinic
_symmetry_space_group_name_Hall '-P 2ybc'
_symmetry_space_group_name_H-M 'P 1 21/c 1'
_atom_sites_solution_hydrogens geom
_atom_sites_solution_primary direct
_atom_sites_solution_secondary difmap
_audit_creation_method SHELXL-97
_audit_update_record
;
2015-09-18 deposited with the CCDC.
2017-01-18 downloaded from the CCDC.
;
_cell_angle_alpha 90.00
_cell_angle_beta 96.915(7)
_cell_angle_gamma 90.00
_cell_formula_units_Z 4
_cell_length_a 11.731(4)
_cell_length_b 10.216(4)
_cell_length_c 15.667(6)
_cell_measurement_reflns_used 1831
_cell_measurement_temperature 293(2)
_cell_measurement_theta_max 21.94
_cell_measurement_theta_min 2.39
_cell_volume 1863.9(12)
_computing_cell_refinement 'Bruker SMART'
_computing_data_collection 'Bruker SMART'
_computing_data_reduction 'Bruker SAINT'
_computing_molecular_graphics 'Bruker SHELXTL'
_computing_publication_material 'Bruker SHELXTL'
_computing_structure_refinement 'Bruker SHELXTL'
_computing_structure_solution 'Bruker SHELXTL'
_diffrn_ambient_temperature 293(2)
_diffrn_measured_fraction_theta_full 0.998
_diffrn_measured_fraction_theta_max 0.998
_diffrn_measurement_device_type 'CCD area detector'
_diffrn_measurement_method 'phi and omega scans'
_diffrn_radiation_monochromator graphite
_diffrn_radiation_source 'fine-focus sealed tube'
_diffrn_radiation_type MoK\a
_diffrn_radiation_wavelength 0.71073
_diffrn_reflns_av_R_equivalents 0.0387
_diffrn_reflns_av_sigmaI/netI 0.0447
_diffrn_reflns_limit_h_max 13
_diffrn_reflns_limit_h_min -13
_diffrn_reflns_limit_k_max 12
_diffrn_reflns_limit_k_min -12
_diffrn_reflns_limit_l_max 12
_diffrn_reflns_limit_l_min -18
_diffrn_reflns_number 9206
_diffrn_reflns_theta_full 25.00
_diffrn_reflns_theta_max 25.00
_diffrn_reflns_theta_min 2.65
_exptl_absorpt_coefficient_mu 0.058
_exptl_absorpt_correction_T_max 0.9863
_exptl_absorpt_correction_T_min 0.9817
_exptl_absorpt_correction_type multi-scan
_exptl_absorpt_process_details SADABS
_exptl_crystal_colour colorless
_exptl_crystal_density_diffrn 1.035
_exptl_crystal_density_method 'not measured'
_exptl_crystal_description block
_exptl_crystal_F_000 632
_exptl_crystal_size_max 0.32
_exptl_crystal_size_mid 0.28
_exptl_crystal_size_min 0.24
_refine_diff_density_max 0.486
_refine_diff_density_min -0.290
_refine_diff_density_rms 0.047
_refine_ls_extinction_coef 0.0084(15)
_refine_ls_extinction_expression Fc^*^=kFc[1+0.001xFc^2^\l^3^/sin(2\q)]^-1/4^
_refine_ls_extinction_method SHELXL
_refine_ls_goodness_of_fit_ref 1.013
_refine_ls_hydrogen_treatment constr
_refine_ls_matrix_type full
_refine_ls_number_parameters 200
_refine_ls_number_reflns 3272
_refine_ls_number_restraints 6
_refine_ls_restrained_S_all 1.121
_refine_ls_R_factor_all 0.1394
_refine_ls_R_factor_gt 0.0967
_refine_ls_shift/su_max 0.000
_refine_ls_shift/su_mean 0.000
_refine_ls_structure_factor_coef Fsqd
_refine_ls_weighting_details 'calc w=1/[\s^2^(Fo^2^)+(0.0100P)^2^+2.6000P] where P=(Fo^2^+2Fc^2^)/3'
_refine_ls_weighting_scheme calc
_refine_ls_wR_factor_gt 0.1832
_refine_ls_wR_factor_ref 0.1951
_reflns_number_gt 1865
_reflns_number_total 3272
_reflns_threshold_expression >2sigma(I)
_cod_data_source_file c6ra25214a2.cif
_cod_data_source_block a
_cod_depositor_comments
;
The following automatic conversions were performed:

'_symmetry_cell_setting' value 'Monoclinic' changed to 'monoclinic'
according to
/usr/data/users/saulius/crontab/automatic-downloads/rss-feeds/RSC/lib/dictionaries/cif_core.dic
dictionary named 'cif_core.dic' version 2.4.2 from 2011-04-26.

'_exptl_absorpt_correction_type' value 'Multi-scan' changed to
'multi-scan' according to
/usr/data/users/saulius/crontab/automatic-downloads/rss-feeds/RSC/lib/dictionaries/cif_core.dic
dictionary named 'cif_core.dic' version 2.4.2 from 2011-04-26.

Automatic conversion script
Id: cif_fix_values 4268 2015-11-12 08:31:59Z antanas 
;
_cod_original_sg_symbol_H-M 'P21/c   '
_cod_database_code 7227665

loop_
_symmetry_equiv_pos_as_xyz
'x, y, z'
'-x, y+1/2, -z+1/2'
'-x, -y, -z'
'x, -y-1/2, z-1/2'

loop_
_atom_site_label
_atom_site_type_symbol
_atom_site_fract_x
_atom_site_fract_y
_atom_site_fract_z
_atom_site_U_iso_or_equiv
_atom_site_adp_type
_atom_site_occupancy
_atom_site_symmetry_multiplicity
_atom_site_calc_flag
_atom_site_refinement_flags
C1 C -0.3761(5) 0.3024(9) -0.0230(4) 0.208(4) Uani 1 1 d .
H1A H -0.4223 0.3057 -0.0778 0.311 Uiso 1 1 calc R
H1B H -0.4170 0.3421 0.0198 0.311 Uiso 1 1 calc R
H1C H -0.3593 0.2128 -0.0077 0.311 Uiso 1 1 calc R
C2 C -0.2947(8) 0.5044(8) -0.0592(5) 0.252(4) Uani 1 1 d U
H2A H -0.3435 0.4992 -0.1128 0.377 Uiso 1 1 calc R
H2B H -0.2253 0.5500 -0.0676 0.377 Uiso 1 1 calc R
H2C H -0.3337 0.5508 -0.0180 0.377 Uiso 1 1 calc R
C3 C -0.2101(6) 0.3028(12) -0.0925(4) 0.260(6) Uani 1 1 d .
H3A H -0.2586 0.3033 -0.1464 0.390 Uiso 1 1 calc R
H3B H -0.1964 0.2141 -0.0738 0.390 Uiso 1 1 calc R
H3C H -0.1383 0.3442 -0.0994 0.390 Uiso 1 1 calc R
C4 C -0.2669(4) 0.3745(5) -0.0280(3) 0.0761(12) Uani 1 1 d .
C5 C -0.1894(3) 0.3735(4) 0.0575(2) 0.0619(10) Uani 1 1 d .
C6 C -0.1279(4) 0.4814(5) 0.0878(3) 0.0975(16) Uani 1 1 d .
H6A H -0.1330 0.5577 0.0552 0.117 Uiso 1 1 calc R
C7 C -0.0586(4) 0.4795(5) 0.1654(3) 0.1020(17) Uani 1 1 d .
H7A H -0.0185 0.5549 0.1839 0.122 Uiso 1 1 calc R
C8 C -0.0471(3) 0.3694(4) 0.2162(2) 0.0689(11) Uani 1 1 d .
C9 C -0.1090(4) 0.2611(4) 0.1859(3) 0.0859(14) Uani 1 1 d .
H9A H -0.1036 0.1845 0.2182 0.103 Uiso 1 1 calc R
C10 C -0.1790(4) 0.2638(4) 0.1085(3) 0.0805(13) Uani 1 1 d .
H10A H -0.2203 0.1891 0.0904 0.097 Uiso 1 1 calc R
C11 C 0.0242(3) 0.3692(4) 0.2978(3) 0.0772(12) Uani 1 1 d .
C12 C 0.0831(3) 0.3722(4) 0.3654(3) 0.0762(12) Uani 1 1 d .
C13 C 0.1557(3) 0.3748(4) 0.4466(2) 0.0667(10) Uani 1 1 d .
C14 C 0.2726(3) 0.3908(4) 0.4500(2) 0.0781(12) Uani 1 1 d .
H14A H 0.3051 0.4001 0.3990 0.094 Uiso 1 1 calc R
C15 C 0.3429(3) 0.3935(4) 0.5275(2) 0.0755(12) Uani 1 1 d .
H15A H 0.4215 0.4045 0.5272 0.091 Uiso 1 1 calc R
C16 C 0.2999(3) 0.3803(4) 0.6050(2) 0.0607(9) Uani 1 1 d .
C17 C 0.1823(3) 0.3654(5) 0.6009(3) 0.0896(15) Uani 1 1 d .
H17A H 0.1495 0.3571 0.6518 0.108 Uiso 1 1 calc R
C18 C 0.1124(3) 0.3623(5) 0.5240(3) 0.0933(16) Uani 1 1 d .
H18A H 0.0337 0.3516 0.5242 0.112 Uiso 1 1 calc R
C19 C 0.3766(3) 0.3829(4) 0.6913(2) 0.0708(11) Uani 1 1 d .
C20 C 0.3483(6) 0.2713(7) 0.7475(4) 0.181(4) Uani 1 1 d .
H20A H 0.3973 0.2748 0.8012 0.271 Uiso 1 1 calc R
H20B H 0.3600 0.1898 0.7192 0.271 Uiso 1 1 calc R
H20C H 0.2696 0.2778 0.7581 0.271 Uiso 1 1 calc R
C21 C 0.3575(6) 0.5080(7) 0.7379(4) 0.172(3) Uani 1 1 d .
H21A H 0.4056 0.5091 0.7920 0.258 Uiso 1 1 calc R
H21B H 0.2784 0.5136 0.7478 0.258 Uiso 1 1 calc R
H21C H 0.3761 0.5811 0.7037 0.258 Uiso 1 1 calc R
C22 C 0.5004(4) 0.3749(9) 0.6816(3) 0.201(4) Uani 1 1 d .
H22A H 0.5445 0.3767 0.7374 0.302 Uiso 1 1 calc R
H22B H 0.5216 0.4479 0.6483 0.302 Uiso 1 1 calc R
H22C H 0.5155 0.2948 0.6530 0.302 Uiso 1 1 calc R

loop_
_atom_site_aniso_label
_atom_site_aniso_U_11
_atom_site_aniso_U_22
_atom_site_aniso_U_33
_atom_site_aniso_U_23
_atom_site_aniso_U_13
_atom_site_aniso_U_12
C1 0.123(5) 0.347(12) 0.131(5) 0.082(7) -0.070(4) -0.097(7)
C2 0.324(8) 0.137(6) 0.236(7) 0.028(5) -0.203(6) -0.003(6)
C3 0.143(6) 0.56(2) 0.069(4) -0.080(7) -0.018(4) 0.077(9)
C4 0.079(3) 0.081(3) 0.063(2) 0.009(2) -0.014(2) 0.001(2)
C5 0.064(2) 0.063(2) 0.056(2) -0.0008(19) -0.0037(17) -0.0003(19)
C6 0.127(4) 0.078(3) 0.078(3) 0.018(2) -0.026(3) -0.030(3)
C7 0.121(4) 0.092(4) 0.084(3) 0.008(3) -0.026(3) -0.043(3)
C8 0.063(2) 0.079(3) 0.061(2) -0.004(2) -0.0070(18) 0.003(2)
C9 0.102(3) 0.067(3) 0.080(3) 0.011(2) -0.025(2) 0.003(2)
C10 0.095(3) 0.060(3) 0.078(3) 0.001(2) -0.024(2) -0.008(2)
C11 0.068(2) 0.089(3) 0.070(3) -0.005(2) -0.011(2) 0.005(2)
C12 0.072(3) 0.081(3) 0.071(3) -0.006(2) -0.011(2) 0.004(2)
C13 0.065(2) 0.069(3) 0.062(2) -0.005(2) -0.0108(18) 0.004(2)
C14 0.076(3) 0.099(3) 0.058(2) -0.003(2) 0.002(2) -0.005(2)
C15 0.057(2) 0.097(3) 0.070(3) -0.007(2) -0.0039(19) -0.003(2)
C16 0.061(2) 0.061(2) 0.057(2) -0.0024(19) -0.0033(17) 0.0017(18)
C17 0.063(2) 0.143(4) 0.061(2) 0.002(3) 0.0015(19) -0.006(3)
C18 0.055(2) 0.147(5) 0.075(3) 0.000(3) -0.003(2) -0.005(3)
C19 0.069(2) 0.077(3) 0.062(2) 0.000(2) -0.0101(18) 0.001(2)
C20 0.214(7) 0.179(7) 0.124(5) 0.076(5) -0.089(5) -0.081(6)
C21 0.219(7) 0.149(6) 0.122(5) -0.063(4) -0.083(5) 0.060(5)
C22 0.075(3) 0.437(14) 0.084(4) -0.008(6) -0.021(3) 0.016(6)

loop_
_atom_type_symbol
_atom_type_description
_atom_type_scat_dispersion_real
_atom_type_scat_dispersion_imag
_atom_type_scat_source
C C 0.0033 0.0016 'International Tables Vol C Tables 4.2.6.8 and 6.1.1.4'
H H 0.0000 0.0000 'International Tables Vol C Tables 4.2.6.8 and 6.1.1.4'

loop_
_geom_angle_atom_site_label_1
_geom_angle_atom_site_label_2
_geom_angle_atom_site_label_3
_geom_angle
C4 C1 H1A 109.5
C4 C1 H1B 109.5
H1A C1 H1B 109.5
C4 C1 H1C 109.5
H1A C1 H1C 109.5
H1B C1 H1C 109.5
C4 C2 H2A 109.5
C4 C2 H2B 109.5
H2A C2 H2B 109.5
C4 C2 H2C 109.5
H2A C2 H2C 109.5
H2B C2 H2C 109.5
C4 C3 H3A 109.5
C4 C3 H3B 109.5
H3A C3 H3B 109.5
C4 C3 H3C 109.5
H3A C3 H3C 109.5
H3B C3 H3C 109.5
C2 C4 C3 109.2(6)
C2 C4 C1 108.3(6)
C3 C4 C1 104.7(6)
C2 C4 C5 113.0(4)
C3 C4 C5 109.2(4)
C1 C4 C5 112.1(4)
C6 C5 C10 116.6(3)
C6 C5 C4 122.1(4)
C10 C5 C4 121.2(4)
C5 C6 C7 121.6(4)
C5 C6 H6A 119.2
C7 C6 H6A 119.2
C8 C7 C6 121.9(4)
C8 C7 H7A 119.1
C6 C7 H7A 119.1
C7 C8 C9 116.5(4)
C7 C8 C11 121.4(4)
C9 C8 C11 122.1(4)
C8 C9 C10 121.4(4)
C8 C9 H9A 119.3
C10 C9 H9A 119.3
C5 C10 C9 122.0(4)
C5 C10 H10A 119.0
C9 C10 H10A 119.0
C12 C11 C8 178.4(5)
C11 C12 C13 179.2(5)
C14 C13 C18 116.7(3)
C14 C13 C12 121.0(4)
C18 C13 C12 122.3(4)
C13 C14 C15 121.5(4)
C13 C14 H14A 119.3
C15 C14 H14A 119.3
C16 C15 C14 122.0(4)
C16 C15 H15A 119.0
C14 C15 H15A 119.0
C15 C16 C17 116.1(3)
C15 C16 C19 122.5(3)
C17 C16 C19 121.4(3)
C18 C17 C16 122.0(4)
C18 C17 H17A 119.0
C16 C17 H17A 119.0
C17 C18 C13 121.7(4)
C17 C18 H18A 119.1
C13 C18 H18A 119.1
C22 C19 C21 107.6(5)
C22 C19 C20 107.8(5)
C21 C19 C20 107.7(5)
C22 C19 C16 112.9(4)
C21 C19 C16 109.7(4)
C20 C19 C16 110.9(4)
C19 C20 H20A 109.5
C19 C20 H20B 109.5
H20A C20 H20B 109.5
C19 C20 H20C 109.5
H20A C20 H20C 109.5
H20B C20 H20C 109.5
C19 C21 H21A 109.5
C19 C21 H21B 109.5
H21A C21 H21B 109.5
C19 C21 H21C 109.5
H21A C21 H21C 109.5
H21B C21 H21C 109.5
C19 C22 H22A 109.5
C19 C22 H22B 109.5
H22A C22 H22B 109.5
C19 C22 H22C 109.5
H22A C22 H22C 109.5
H22B C22 H22C 109.5

loop_
_geom_bond_atom_site_label_1
_geom_bond_atom_site_label_2
_geom_bond_distance
C1 C4 1.488(7)
C1 H1A 0.9600
C1 H1B 0.9600
C1 H1C 0.9600
C2 C4 1.438(8)
C2 H2A 0.9600
C2 H2B 0.9600
C2 H2C 0.9600
C3 C4 1.471(8)
C3 H3A 0.9600
C3 H3B 0.9600
C3 H3C 0.9600
C4 C5 1.526(5)
C5 C6 1.371(5)
C5 C10 1.373(5)
C6 C7 1.379(5)
C6 H6A 0.9300
C7 C8 1.375(6)
C7 H7A 0.9300
C8 C9 1.377(5)
C8 C11 1.440(5)
C9 C10 1.379(5)
C9 H9A 0.9300
C10 H10A 0.9300
C11 C12 1.193(5)
C12 C13 1.444(5)
C13 C14 1.376(5)
C13 C18 1.376(5)
C14 C15 1.383(5)
C14 H14A 0.9300
C15 C16 1.377(5)
C15 H15A 0.9300
C16 C17 1.381(5)
C16 C19 1.531(5)
C17 C18 1.374(5)
C17 H17A 0.9300
C18 H18A 0.9300
C19 C22 1.480(6)
C19 C21 1.502(7)
C19 C20 1.503(7)
C20 H20A 0.9600
C20 H20B 0.9600
C20 H20C 0.9600
C21 H21A 0.9600
C21 H21B 0.9600
C21 H21C 0.9600
C22 H22A 0.9600
C22 H22B 0.9600
C22 H22C 0.9600

loop_
_geom_torsion_atom_site_label_1
_geom_torsion_atom_site_label_2
_geom_torsion_atom_site_label_3
_geom_torsion_atom_site_label_4
_geom_torsion
C2 C4 C5 C6 -17.2(8)
C3 C4 C5 C6 104.5(7)
C1 C4 C5 C6 -140.0(6)
C2 C4 C5 C10 162.1(6)
C3 C4 C5 C10 -76.2(7)
C1 C4 C5 C10 39.3(7)
C10 C5 C6 C7 0.3(7)
C4 C5 C6 C7 179.6(5)
C5 C6 C7 C8 0.3(8)
C6 C7 C8 C9 -0.4(8)
C6 C7 C8 C11 -179.1(5)
C7 C8 C9 C10 -0.2(7)
C11 C8 C9 C10 178.5(4)
C6 C5 C10 C9 -0.8(7)
C4 C5 C10 C9 179.8(4)
C8 C9 C10 C5 0.8(7)
C7 C8 C11 C12 21(17)
C9 C8 C11 C12 -158(17)
C8 C11 C12 C13 -122(35)
C11 C12 C13 C14 36(39)
C11 C12 C13 C18 -145(39)
C18 C13 C14 C15 0.4(7)
C12 C13 C14 C15 180.0(4)
C13 C14 C15 C16 0.0(7)
C14 C15 C16 C17 -0.5(7)
C14 C15 C16 C19 179.9(4)
C15 C16 C17 C18 0.7(7)
C19 C16 C17 C18 -179.8(5)
C16 C17 C18 C13 -0.4(8)
C14 C13 C18 C17 -0.2(7)
C12 C13 C18 C17 -179.8(5)
C15 C16 C19 C22 -11.2(7)
C17 C16 C19 C22 169.3(5)
C15 C16 C19 C21 108.9(5)
C17 C16 C19 C21 -70.6(6)
C15 C16 C19 C20 -132.3(5)
C17 C16 C19 C20 48.2(6)
